data_7714605
loop_
_publ_author_name
'Mishra, Aman'
'Srivastava, Diship'
'Raj, Dev'
'Patra, Niladri'
'Padhi, Sumanta Kumar'

_publ_section_title
;
 Formate dehydrogenase activity by a Cu(II)-based molecular catalyst and
 deciphering the mechanism using DFT studies.
;
_journal_issue 3
_journal_name_full 'Dalton transactions (Cambridge, England : 2003)'
_journal_page_first 1209
_journal_page_last 1220
_journal_paper_doi 10.1039/d3dt03023g
_journal_volume 53
_journal_year 2024
_chemical_formula_moiety 'C29 H22 Cl Cu N4, (Cl)'
_chemical_formula_sum 'C29 H22 Cl2 Cu N4'
_chemical_formula_weight 560.96
_space_group_crystal_system monoclinic
_space_group_IT_number 15
_space_group_name_Hall '-C 2yc'
_space_group_name_H-M_alt 'C 1 2/c 1'
_symmetry_Int_Tables_number 15
_atom_sites_solution_primary iterative
_audit_block_doi 10.5517/ccdc.csd.cc2dz2fx
_audit_creation_date 2022-12-29
_audit_creation_method
;
Olex2 1.2
(compiled 2018.05.29 svn.r3508 for OlexSys, GUI svn.r5506)
;
_audit_update_record
;
2022-12-29 deposited with the CCDC.	2023-12-05 downloaded from the CCDC.
;
_cell_angle_alpha 90
_cell_angle_beta 115.041(4)
_cell_angle_gamma 90
_cell_formula_units_Z 8
_cell_length_a 19.874(3)
_cell_length_b 18.630(2)
_cell_length_c 15.830(2)
_cell_measurement_reflns_used 5499
_cell_measurement_temperature 298
_cell_measurement_theta_max 24.9984
_cell_measurement_theta_min 2.5740
_cell_volume 5310.2(12)
_computing_cell_refinement
;
'CrysAlisPro 1.171.39.29c (Rigaku OD, 2017)'
;
_computing_data_collection
;
'CrysAlisPro 1.171.39.29c (Rigaku OD, 2017)'
;
_computing_data_reduction
;
'CrysAlisPro 1.171.39.29c (Rigaku OD, 2017)'
;
_computing_molecular_graphics 'Olex2 (Dolomanov et al., 2009)'
_computing_publication_material 'Olex2 (Dolomanov et al., 2009)'
_computing_structure_refinement 'olex2.refine (Bourhis et al., 2015)'
_computing_structure_solution 'olex2.solve (Bourhis et al., 2015)'
_diffrn_ambient_temperature 298
_diffrn_detector 'CCD plate'
_diffrn_detector_area_resol_mean 16.0606
_diffrn_detector_type EosS2
_diffrn_measured_fraction_theta_full 0.999
_diffrn_measured_fraction_theta_max 0.999
_diffrn_measurement_device 'four-circle diffractometer'
_diffrn_measurement_device_type 'SuperNova, Single source at offset/far, EosS2'
_diffrn_measurement_method \w-scans
_diffrn_measurement_specimen_support 'Mitegen 50um'
_diffrn_radiation_collimation 0.3
_diffrn_radiation_monochromator mirror
_diffrn_radiation_probe x-ray
_diffrn_radiation_type 'Mo K\a'
_diffrn_radiation_wavelength 0.71073
_diffrn_reflns_av_R_equivalents 0.0447
_diffrn_reflns_av_unetI/netI 0.0288
_diffrn_reflns_limit_h_max 26
_diffrn_reflns_limit_h_min -26
_diffrn_reflns_limit_k_max 24
_diffrn_reflns_limit_k_min -24
_diffrn_reflns_limit_l_max 21
_diffrn_reflns_limit_l_min -21
_diffrn_reflns_number 42267
_diffrn_reflns_theta_full 24.9984
_diffrn_reflns_theta_max 24.90
_diffrn_reflns_theta_min 2.78
_diffrn_source 'micro-focus sealed X-ray tube'
_diffrn_source_current 24.0
_diffrn_source_power 1.2
_diffrn_source_target Mo
_diffrn_source_type 'SuperNova (Mo) X-ray Source'
_diffrn_source_voltage 50.0
_exptl_absorpt_coefficient_mu 1.049
_exptl_absorpt_correction_T_max 0.794
_exptl_absorpt_correction_T_min 0.769
_exptl_absorpt_correction_type multi-scan
_exptl_crystal_colour 'light green'
_exptl_crystal_colour_modifier light
_exptl_crystal_colour_primary green
_exptl_crystal_density_diffrn 1.4033
_exptl_crystal_description block
_exptl_crystal_F_000 2301.46
_exptl_crystal_size_max 0.26
_exptl_crystal_size_mid 0.24
_exptl_crystal_size_min 0.22
_refine_diff_density_max 0.8393
_refine_diff_density_min -1.0070
_refine_diff_density_rms 0.0779
_refine_ls_d_res_high 0.8570
_refine_ls_d_res_low 7.3181
_refine_ls_goodness_of_fit_ref 1.0661
_refine_ls_hydrogen_treatment constr
_refine_ls_matrix_type full
_refine_ls_number_constraints 42
_refine_ls_number_parameters 330
_refine_ls_number_reflns 4265
_refine_ls_number_restraints 0
_refine_ls_restrained_S_all 1.0661
_refine_ls_R_factor_all 0.0407
_refine_ls_R_factor_gt 0.0363
_refine_ls_shift/su_max 0.0000
_refine_ls_shift/su_mean 0.0000
_refine_ls_structure_factor_coef Fsqd
_refine_ls_weighting_details 'w=1/[\s^2^(Fo^2^)+(0.0576P)^2^+11.4157P] where P=(Fo^2^+2Fc^2^)/3'
_refine_ls_weighting_scheme calc
_refine_ls_wR_factor_gt 0.0955
_refine_ls_wR_factor_ref 0.1011
_reflns_Friedel_coverage 0.0
_reflns_limit_h_max 20
_reflns_limit_h_min -23
_reflns_limit_k_max 21
_reflns_limit_k_min 0
_reflns_limit_l_max 18
_reflns_limit_l_min 0
_reflns_number_gt 3847
_reflns_number_total 4616
_reflns_threshold_expression I>=2u(I)
_cod_data_source_file d3dt03023g2.cif
_cod_data_source_block CuN3Q3
_cod_depositor_comments 'Adding full bibliography for 7714605.cif.'
_cod_original_cell_volume 5310.0(12)
_cod_database_code 7714605
_olex2_refinement_description
;
1. Fixed Uiso
 At 1.2 times of:
  All C(H) groups, All C(H,H) groups
2. Others
 Fixed Sof: Cl3(0.5)
3.a Secondary CH2 refined with riding coordinates:
 C20(H20a,H20b), C10(H10a,H10b)
3.b Aromatic/amide H refined with riding coordinates:
 C12(H12), C15(H15), C27(H27), C13(H13), C26(H26), C25(H25), C14(H14), C2(H2),
 C17(H17), C22(H22), C24(H24), C3(H3), C4(H4), C23(H23), C16(H16), C6(H6),
 C1(H1), C5(H5)
;
_olex2_submission_special_instructions 'No special instructions were received'

loop_
_space_group_symop_id
_space_group_symop_operation_xyz
1 x,y,z
2 -x,y,-z+1/2
3 -x,-y,-z
4 x,-y,z-1/2
5 x+1/2,y+1/2,z
6 -x+1/2,y+1/2,-z+1/2
7 -x+1/2,-y+1/2,-z
8 x+1/2,-y+1/2,z-1/2

loop_
_atom_site_label
_atom_site_type_symbol
_atom_site_fract_x
_atom_site_fract_y
_atom_site_fract_z
_atom_site_U_iso_or_equiv
_atom_site_adp_type
_atom_site_occupancy
_atom_site_site_symmetry_order
_atom_site_refinement_flags_posn
_atom_site_refinement_flags_adp
_atom_site_refinement_flags_occupancy
Cu1 Cu 0.432158(15) 0.171074(15) 0.483267(19) 0.01427(12) Uani 1.000000 1 . . .
Cl1 Cl 0.42519(3) 0.06751(3) 0.55675(4) 0.02057(16) Uani 1.000000 1 . . .
N3 N 0.54583(12) 0.16977(11) 0.55065(15) 0.0165(4) Uani 1.000000 1 . . .
N2 N 0.43377(11) 0.27809(11) 0.45540(14) 0.0163(4) Uani 1.000000 1 . . .
N4 N 0.43105(11) 0.13888(11) 0.34575(14) 0.0164(4) Uani 1.000000 1 . . .
N1 N 0.32126(12) 0.18675(12) 0.43217(14) 0.0183(5) Uani 1.000000 1 . . .
C12 C 0.60977(15) 0.35444(15) 0.62331(18) 0.0231(6) Uani 1.000000 1 . . .
H12 H 0.59036(15) 0.40048(15) 0.61835(18) 0.0278(7) Uiso 1.000000 1 R . .
C15 C 0.69952(14) 0.14867(15) 0.63900(17) 0.0198(5) Uani 1.000000 1 . . .
H15 H 0.75038(14) 0.14085(15) 0.67047(17) 0.0238(6) Uiso 1.000000 1 R . .
C27 C 0.42421(14) 0.06912(14) 0.32705(18) 0.0199(5) Uani 1.000000 1 . . .
H27 H 0.43824(14) 0.03738(14) 0.37695(18) 0.0239(6) Uiso 1.000000 1 R . .
C20 C 0.46757(14) 0.29053(14) 0.38771(17) 0.0179(5) Uani 1.000000 1 . . .
H20a H 0.47404(14) 0.34177(14) 0.38317(17) 0.0214(6) Uiso 1.000000 1 R . .
H20b H 0.51649(14) 0.26873(14) 0.41270(17) 0.0214(6) Uiso 1.000000 1 R . .
C10 C 0.48002(14) 0.31344(14) 0.54758(18) 0.0197(5) Uani 1.000000 1 . . .
H10a H 0.47314(14) 0.36497(14) 0.54006(18) 0.0237(6) Uiso 1.000000 1 R . .
H10b H 0.46154(14) 0.29827(14) 0.59248(18) 0.0237(6) Uiso 1.000000 1 R . .
C13 C 0.68724(15) 0.34519(15) 0.66772(18) 0.0230(6) Uani 1.000000 1 . . .
H13 H 0.71814(15) 0.38466(15) 0.69180(18) 0.0276(7) Uiso 1.000000 1 R . .
C26 C 0.39716(15) 0.04016(15) 0.23687(19) 0.0240(6) Uani 1.000000 1 . . .
H26 H 0.39516(15) -0.00922(15) 0.22755(19) 0.0288(7) Uiso 1.000000 1 R . .
C25 C 0.37381(15) 0.08665(15) 0.16302(19) 0.0239(6) Uani 1.000000 1 . . .
H25 H 0.35370(15) 0.06903(15) 0.10235(19) 0.0287(7) Uiso 1.000000 1 R . .
C19 C 0.59140(14) 0.22749(14) 0.59150(16) 0.0164(5) Uani 1.000000 1 . . .
C21 C 0.42339(13) 0.26152(14) 0.29129(17) 0.0168(5) Uani 1.000000 1 . . .
C14 C 0.71704(14) 0.27799(15) 0.67543(17) 0.0204(5) Uani 1.000000 1 . . .
H14 H 0.76818(14) 0.27167(15) 0.70613(17) 0.0245(7) Uiso 1.000000 1 R . .
C2 C 0.19263(15) 0.15836(16) 0.38548(19) 0.0252(6) Uani 1.000000 1 . . .
H2 H 0.15689(15) 0.12354(16) 0.37739(19) 0.0302(7) Uiso 1.000000 1 R . .
C18 C 0.67014(14) 0.21789(14) 0.63673(16) 0.0179(5) Uani 1.000000 1 . . .
C17 C 0.57631(14) 0.10664(14) 0.55106(17) 0.0184(5) Uani 1.000000 1 . . .
H17 H 0.54500(14) 0.06876(14) 0.52044(17) 0.0220(6) Uiso 1.000000 1 R . .
C22 C 0.39940(14) 0.30836(15) 0.21679(18) 0.0201(5) Uani 1.000000 1 . . .
H22 H 0.40618(14) 0.35739(15) 0.22822(18) 0.0241(6) Uiso 1.000000 1 R . .
C29 C 0.41186(13) 0.18603(14) 0.27289(17) 0.0155(5) Uani 1.000000 1 . . .
C24 C 0.35608(14) 0.21208(15) 0.10533(18) 0.0229(6) Uani 1.000000 1 . . .
H24 H 0.33405(14) 0.19611(15) 0.04392(18) 0.0275(7) Uiso 1.000000 1 R . .
C28 C 0.38031(14) 0.16160(14) 0.17914(18) 0.0192(5) Uani 1.000000 1 . . .
C11 C 0.56154(14) 0.29761(14) 0.58683(17) 0.0186(5) Uani 1.000000 1 . . .
C7 C 0.35796(14) 0.30667(14) 0.41979(17) 0.0184(5) Uani 1.000000 1 . . .
C3 C 0.17221(15) 0.22798(16) 0.36365(18) 0.0252(6) Uani 1.000000 1 . . .
H3 H 0.12242(15) 0.24098(16) 0.34051(18) 0.0302(7) Uiso 1.000000 1 R . .
C4 C 0.21152(15) 0.35452(16) 0.35608(18) 0.0254(6) Uani 1.000000 1 . . .
H4 H 0.16297(15) 0.37099(16) 0.33534(18) 0.0304(7) Uiso 1.000000 1 R . .
C23 C 0.36475(15) 0.28389(16) 0.12343(18) 0.0240(6) Uani 1.000000 1 . . .
H23 H 0.34794(15) 0.31670(16) 0.07457(18) 0.0288(7) Uiso 1.000000 1 R . .
C16 C 0.65306(14) 0.09317(14) 0.59487(18) 0.0201(5) Uani 1.000000 1 . . .
H16 H 0.67175(14) 0.04757(14) 0.59381(18) 0.0241(6) Uiso 1.000000 1 R . .
C9 C 0.30157(14) 0.25705(14) 0.40965(16) 0.0190(5) Uani 1.000000 1 . . .
C8 C 0.22688(14) 0.28049(15) 0.37624(17) 0.0220(6) Uani 1.000000 1 . . .
C6 C 0.34135(15) 0.37765(15) 0.39861(18) 0.0235(6) Uani 1.000000 1 . . .
H6 H 0.37882(15) 0.41007(15) 0.40513(18) 0.0282(7) Uiso 1.000000 1 R . .
C1 C 0.26791(14) 0.13926(15) 0.42029(18) 0.0220(6) Uani 1.000000 1 . . .
H1 H 0.28106(14) 0.09151(15) 0.43568(18) 0.0264(7) Uiso 1.000000 1 R . .
C5 C 0.26667(16) 0.40169(16) 0.36663(19) 0.0269(6) Uani 1.000000 1 . . .
H5 H 0.25552(16) 0.44997(16) 0.35285(19) 0.0323(7) Uiso 1.000000 1 R . .
Cl3 Cl 0.69432(12) 0.45969(10) 0.46567(15) 0.0581(5) Uani 0.500000 1 . . .
Cl2 Cl 0.5 0.16268(17) 0.75 0.1369(11) Uani 1.000000 2 S T P

loop_
_atom_site_aniso_label
_atom_site_aniso_U_11
_atom_site_aniso_U_22
_atom_site_aniso_U_33
_atom_site_aniso_U_12
_atom_site_aniso_U_13
_atom_site_aniso_U_23
Cu1 0.01164(18) 0.01548(18) 0.01458(18) 0.00087(11) 0.00447(13) -0.00109(11)
Cl1 0.0204(3) 0.0192(3) 0.0246(3) -0.0004(2) 0.0120(3) 0.0023(2)
N3 0.0144(10) 0.0188(11) 0.0151(10) 0.0001(8) 0.0052(9) 0.0013(8)
N2 0.0130(10) 0.0193(11) 0.0149(10) 0.0021(8) 0.0043(8) -0.0021(8)
N4 0.0141(10) 0.0177(11) 0.0169(10) 0.0027(8) 0.0060(8) -0.0006(8)
N1 0.0148(11) 0.0233(11) 0.0158(10) 0.0005(9) 0.0054(9) -0.0050(8)
C12 0.0253(14) 0.0223(14) 0.0188(13) -0.0031(11) 0.0064(11) -0.0048(10)
C15 0.0135(12) 0.0295(14) 0.0154(12) 0.0031(10) 0.0051(10) 0.0065(10)
C27 0.0194(13) 0.0199(13) 0.0206(13) 0.0028(10) 0.0085(11) -0.0021(10)
C20 0.0162(12) 0.0185(13) 0.0197(13) 0.0008(10) 0.0084(10) 0.0001(10)
C10 0.0197(13) 0.0193(13) 0.0181(13) 0.0012(10) 0.0060(11) -0.0054(10)
C13 0.0229(14) 0.0261(14) 0.0173(13) -0.0076(11) 0.0058(11) -0.0043(11)
C26 0.0263(14) 0.0196(14) 0.0272(14) -0.0003(11) 0.0125(12) -0.0068(11)
C25 0.0253(14) 0.0292(15) 0.0191(13) -0.0006(11) 0.0111(11) -0.0086(11)
C19 0.0159(12) 0.0227(13) 0.0112(11) -0.0014(10) 0.0063(10) 0.0005(9)
C21 0.0110(11) 0.0221(13) 0.0192(12) 0.0030(9) 0.0082(10) 0.0005(10)
C14 0.0162(12) 0.0314(15) 0.0126(11) -0.0038(11) 0.0051(10) 0.0000(10)
C2 0.0174(14) 0.0362(16) 0.0224(14) -0.0042(11) 0.0089(11) -0.0098(12)
C18 0.0173(12) 0.0262(14) 0.0110(11) -0.0011(10) 0.0066(10) 0.0027(10)
C17 0.0176(12) 0.0184(13) 0.0185(12) -0.0003(10) 0.0071(10) 0.0021(10)
C22 0.0160(12) 0.0215(13) 0.0257(14) 0.0035(10) 0.0118(11) 0.0029(11)
C29 0.0091(11) 0.0217(13) 0.0173(12) 0.0030(9) 0.0072(10) -0.0013(10)
C24 0.0191(13) 0.0336(16) 0.0167(12) 0.0031(11) 0.0081(11) -0.0005(11)
C28 0.0122(12) 0.0293(14) 0.0175(13) 0.0022(10) 0.0076(10) -0.0023(10)
C11 0.0196(13) 0.0221(13) 0.0137(12) -0.0007(10) 0.0068(10) -0.0020(10)
C7 0.0161(13) 0.0222(13) 0.0155(12) 0.0056(10) 0.0054(10) -0.0030(10)
C3 0.0149(13) 0.0426(17) 0.0180(13) 0.0041(11) 0.0070(11) -0.0073(11)
C4 0.0212(14) 0.0383(16) 0.0172(13) 0.0150(12) 0.0088(11) 0.0014(11)
C23 0.0190(13) 0.0365(16) 0.0190(13) 0.0059(11) 0.0105(11) 0.0070(11)
C16 0.0174(12) 0.0207(13) 0.0228(13) 0.0041(10) 0.0091(11) 0.0049(10)
C9 0.0181(13) 0.0262(14) 0.0117(11) 0.0048(10) 0.0052(10) -0.0043(10)
C8 0.0185(13) 0.0358(16) 0.0114(11) 0.0072(11) 0.0060(10) -0.0046(10)
C6 0.0227(14) 0.0247(14) 0.0217(13) 0.0060(11) 0.0080(11) -0.0013(11)
C1 0.0192(13) 0.0259(14) 0.0215(13) -0.0017(11) 0.0092(11) -0.0081(11)
C5 0.0284(15) 0.0280(15) 0.0243(14) 0.0117(12) 0.0112(12) 0.0028(11)
Cl3 0.0647(12) 0.0409(10) 0.0623(12) 0.0019(9) 0.0207(10) -0.0128(9)
Cl2 0.150(3) 0.126(2) 0.117(2) -0.000000 0.040(2) 0.000000

loop_
_atom_type_symbol
_atom_type_scat_dispersion_real
_atom_type_scat_dispersion_imag
_atom_type_scat_Cromer_Mann_a1
_atom_type_scat_Cromer_Mann_a2
_atom_type_scat_Cromer_Mann_a3
_atom_type_scat_Cromer_Mann_a4
_atom_type_scat_Cromer_Mann_b1
_atom_type_scat_Cromer_Mann_b2
_atom_type_scat_Cromer_Mann_b3
_atom_type_scat_Cromer_Mann_b4
_atom_type_scat_Cromer_Mann_c
_atom_type_scat_source
_atom_type_scat_dispersion_source
H 0.00000 0.00000 0.49300 0.32291 0.14019 0.04081 10.51090 26.12570 3.14236 57.79970 0.0030380000826 'International Tables Volume C Table 6.1.1.4 (pp. 500-502)' 'Henke, Gullikson and Davis, At. Data and Nucl. Data Tables, 1993, 54, 2'
C 0.00347 0.00161 2.31000 1.02000 1.58860 0.86500 20.84390 10.20750 0.56870 51.65120 0.215599998832 'International Tables Volume C Table 6.1.1.4 (pp. 500-502)' 'Henke, Gullikson and Davis, At. Data and Nucl. Data Tables, 1993, 54, 2'
Cl 0.14873 0.16029 11.46040 7.19640 6.25560 1.64550 0.01040 1.16620 18.51940 47.77840 -9.55739974976 'International Tables Volume C Table 6.1.1.4 (pp. 500-502)' 'Henke, Gullikson and Davis, At. Data and Nucl. Data Tables, 1993, 54, 2'
Cu 0.34125 1.28947 13.33800 7.16760 5.61580 1.67350 3.58280 0.24700 11.39660 64.81260 1.19099998474 'International Tables Volume C Table 6.1.1.4 (pp. 500-502)' 'Henke, Gullikson and Davis, At. Data and Nucl. Data Tables, 1993, 54, 2'
N 0.00653 0.00323 12.21260 3.13220 2.01250 1.16630 0.00570 9.89330 28.99750 0.58260 -11.5290002823 'International Tables Volume C Table 6.1.1.4 (pp. 500-502)' 'Henke, Gullikson and Davis, At. Data and Nucl. Data Tables, 1993, 54, 2'

loop_
_geom_angle_atom_site_label_1
_geom_angle_atom_site_label_2
_geom_angle_atom_site_label_3
_geom_angle
_geom_angle_site_symmetry_1
_geom_angle_site_symmetry_3
_geom_angle_publ_flag
N3 Cu1 Cl1 90.92(6) . . ?
N2 Cu1 Cl1 160.38(6) . . ?
N2 Cu1 N3 90.54(8) . . ?
N4 Cu1 Cl1 106.82(6) . . ?
N4 Cu1 N3 93.30(8) . . ?
N4 Cu1 N2 92.63(8) . . ?
N1 Cu1 Cl1 92.00(7) . . ?
N1 Cu1 N3 169.90(8) . . ?
N1 Cu1 N2 83.50(9) . . ?
N1 Cu1 N4 95.10(8) . . ?
C19 N3 Cu1 126.55(16) . . ?
C17 N3 Cu1 114.52(16) . . ?
C17 N3 C19 118.9(2) . . ?
C20 N2 Cu1 110.88(15) . . ?
C10 N2 Cu1 106.01(15) . . ?
C10 N2 C20 110.42(19) . . ?
C7 N2 Cu1 109.24(16) . . ?
C7 N2 C20 111.47(19) . . ?
C7 N2 C10 108.64(19) . . ?
C27 N4 Cu1 115.79(17) . . ?
C29 N4 Cu1 121.95(16) . . ?
C29 N4 C27 118.3(2) . . ?
C9 N1 Cu1 112.65(17) . . ?
C1 N1 Cu1 128.94(19) . . ?
C1 N1 C9 118.4(2) . . ?
C11 C12 C13 122.3(3) . . ?
C16 C15 C18 119.8(2) . . ?
C26 C27 N4 124.2(2) . . ?
C21 C20 N2 115.0(2) . . ?
C11 C10 N2 115.1(2) . . ?
C14 C13 C12 119.8(3) . . ?
C25 C26 C27 118.1(2) . . ?
C28 C25 C26 119.9(2) . . ?
C18 C19 N3 120.0(2) . . ?
C11 C19 N3 121.0(2) . . ?
C11 C19 C18 119.0(2) . . ?
C22 C21 C20 118.9(2) . . ?
C29 C21 C20 122.2(2) . . ?
C29 C21 C22 118.6(2) . . ?
C18 C14 C13 120.2(2) . . ?
C1 C2 C3 119.7(3) . . ?
C19 C18 C15 118.7(2) . . ?
C14 C18 C15 121.4(2) . . ?
C14 C18 C19 119.8(2) . . ?
C16 C17 N3 124.1(2) . . ?
C23 C22 C21 121.9(3) . . ?
C21 C29 N4 119.6(2) . . ?
C28 C29 N4 121.1(2) . . ?
C28 C29 C21 119.2(2) . . ?
C23 C24 C28 120.6(2) . . ?
C29 C28 C25 118.1(2) . . ?
C24 C28 C25 122.2(2) . . ?
C24 C28 C29 119.7(2) . . ?
C10 C11 C12 117.4(2) . . ?
C19 C11 C12 118.8(2) . . ?
C19 C11 C10 123.8(2) . . ?
C9 C7 N2 116.3(2) . . ?
C6 C7 N2 123.1(2) . . ?
C6 C7 C9 120.5(2) . . ?
C8 C3 C2 119.7(2) . . ?
C5 C4 C8 121.0(2) . . ?
C24 C23 C22 119.8(2) . . ?
C17 C16 C15 118.3(2) . . ?
C7 C9 N1 118.2(2) . . ?
C8 C9 N1 122.0(2) . . ?
C8 C9 C7 119.8(2) . . ?
C4 C8 C3 124.2(2) . . ?
C9 C8 C3 117.4(3) . . ?
C9 C8 C4 118.4(3) . . ?
C5 C6 C7 119.9(3) . . ?
C2 C1 N1 122.6(3) . . ?
C6 C5 C4 120.4(3) . . ?

loop_
_geom_bond_atom_site_label_1
_geom_bond_atom_site_label_2
_geom_bond_distance
_geom_bond_site_symmetry_2
_geom_bond_publ_flag
Cu1 Cl1 2.2873(7) . ?
Cu1 N3 2.050(2) . ?
Cu1 N2 2.045(2) . ?
Cu1 N4 2.249(2) . ?
Cu1 N1 2.022(2) . ?
N3 C19 1.378(3) . ?
N3 C17 1.322(3) . ?
N2 C20 1.504(3) . ?
N2 C10 1.507(3) . ?
N2 C7 1.467(3) . ?
N4 C27 1.327(3) . ?
N4 C29 1.369(3) . ?
N1 C9 1.370(4) . ?
N1 C1 1.332(4) . ?
C12 C13 1.406(4) . ?
C12 C11 1.380(4) . ?
C15 C18 1.410(4) . ?
C15 C16 1.365(4) . ?
C27 C26 1.403(4) . ?
C20 C21 1.503(4) . ?
C10 C11 1.499(4) . ?
C13 C14 1.368(4) . ?
C26 C25 1.369(4) . ?
C25 C28 1.415(4) . ?
C19 C18 1.430(4) . ?
C19 C11 1.424(4) . ?
C21 C22 1.380(4) . ?
C21 C29 1.435(4) . ?
C14 C18 1.419(4) . ?
C2 C3 1.359(4) . ?
C2 C1 1.404(4) . ?
C17 C16 1.405(4) . ?
C22 C23 1.416(4) . ?
C29 C28 1.420(4) . ?
C24 C28 1.416(4) . ?
C24 C23 1.364(4) . ?
C7 C9 1.409(4) . ?
C7 C6 1.370(4) . ?
C3 C8 1.412(4) . ?
C4 C8 1.419(4) . ?
C4 C5 1.359(4) . ?
C9 C8 1.417(4) . ?
C6 C5 1.422(4) . ?

loop_
_smtbx_masks_void_nr
_smtbx_masks_void_average_x
_smtbx_masks_void_average_y
_smtbx_masks_void_average_z
_smtbx_masks_void_volume
_smtbx_masks_void_count_electrons
_smtbx_masks_void_content
1 0.000 0.000 -0.081 369.6 203.6 ?
2 0.500 0.500 -0.921 369.6 203.6 ?
